data_2238309
loop_
_publ_author_name
'Kanchanadevi, J.'
'Anbalagan, G.'
'Sivasakthikumaran, R.'
'Mohanakrishnan, A. K.'
'Gunasekaran, B.'
'Manivannan, V.'

_publ_section_title
;
 (Naphthalen-1-yl){2-[(5,6,7,8-tetrahydronaphthalen-2-yl)carbonyl]phenyl}methanone
;
_journal_coeditor_code BG2509
_journal_issue 8
_journal_name_full 'Acta Crystallographica Section E'
_journal_page_first o1201
_journal_paper_doi 10.1107/S1600536813018035
_journal_volume 69
_journal_year 2013
_chemical_formula_iupac 'C28 H22 O2'
_chemical_formula_moiety 'C28 H22 O2'
_chemical_formula_sum 'C28 H22 O2'
_chemical_formula_weight 390.46
_chemical_name_systematic (Naphthalen-1-yl){2-[(5,6,7,8-tetrahydronaphthalen-2-yl)carbonyl]phenyl}methanone
_space_group_IT_number 19
_symmetry_cell_setting orthorhombic
_symmetry_space_group_name_Hall 'P 2ac 2ab'
_symmetry_space_group_name_H-M 'P 21 21 21'
_atom_sites_solution_hydrogens geom
_atom_sites_solution_primary direct
_atom_sites_solution_secondary difmap
_cell_angle_alpha 90.00
_cell_angle_beta 90.00
_cell_angle_gamma 90.00
_cell_formula_units_Z 4
_cell_length_a 10.5625(5)
_cell_length_b 13.6374(8)
_cell_length_c 14.4927(8)
_cell_measurement_reflns_used 5023
_cell_measurement_temperature 295(2)
_cell_measurement_theta_max 27.9
_cell_measurement_theta_min 2.39
_cell_volume 2087.6(2)
_computing_cell_refinement 'SAINT (Bruker, 2008)'
_computing_data_collection 'APEX2 (Bruker, 2008)'
_computing_data_reduction 'SAINT (Bruker, 2008)'
_computing_molecular_graphics 'PLATON (Spek, 2009)'
_computing_publication_material 'SHELXL97 (Sheldrick, 2008)'
_computing_structure_refinement 'SHELXL97 (Sheldrick, 2008)'
_computing_structure_solution 'SHELXS97 (Sheldrick, 2008)'
_diffrn_ambient_temperature 295(2)
_diffrn_detector_area_resol_mean 0
_diffrn_measured_fraction_theta_full 0.999
_diffrn_measured_fraction_theta_max 0.999
_diffrn_measurement_device_type 'Bruker APEXII CCD'
_diffrn_measurement_method '\w and \f'
_diffrn_radiation_monochromator graphite
_diffrn_radiation_source 'fine-focus sealed tube'
_diffrn_radiation_type MoK\a
_diffrn_radiation_wavelength 0.71073
_diffrn_reflns_av_R_equivalents 0.0268
_diffrn_reflns_av_sigmaI/netI 0.0401
_diffrn_reflns_limit_h_max 8
_diffrn_reflns_limit_h_min -13
_diffrn_reflns_limit_k_max 11
_diffrn_reflns_limit_k_min -17
_diffrn_reflns_limit_l_max 19
_diffrn_reflns_limit_l_min -19
_diffrn_reflns_number 13047
_diffrn_reflns_theta_full 27.96
_diffrn_reflns_theta_max 27.96
_diffrn_reflns_theta_min 2.39
_diffrn_standards_interval_count 0
_diffrn_standards_interval_time 0
_exptl_absorpt_coefficient_mu 0.077
_exptl_absorpt_correction_T_max 0.9886
_exptl_absorpt_correction_T_min 0.9848
_exptl_absorpt_correction_type multi-scan
_exptl_absorpt_process_details '(SADABS; Sheldrick, 1996)'
_exptl_crystal_colour colourless
_exptl_crystal_density_diffrn 1.242
_exptl_crystal_density_method 'not measured'
_exptl_crystal_description block
_exptl_crystal_F_000 824
_exptl_crystal_size_max 0.20
_exptl_crystal_size_mid 0.18
_exptl_crystal_size_min 0.15
_refine_diff_density_max 0.140
_refine_diff_density_min -0.130
_refine_ls_extinction_coef 0.0063(11)
_refine_ls_extinction_expression Fc^*^=kFc[1+0.001xFc^2^\l^3^/sin(2\q)]^-1/4^
_refine_ls_extinction_method 'SHELXL97 (Sheldrick, 2008)'
_refine_ls_goodness_of_fit_ref 1.033
_refine_ls_hydrogen_treatment constr
_refine_ls_matrix_type full
_refine_ls_number_parameters 272
_refine_ls_number_reflns 4998
_refine_ls_number_restraints 0
_refine_ls_restrained_S_all 1.033
_refine_ls_R_factor_all 0.0714
_refine_ls_R_factor_gt 0.0422
_refine_ls_shift/su_max 0.001
_refine_ls_shift/su_mean 0.000
_refine_ls_structure_factor_coef Fsqd
_refine_ls_weighting_details 'calc w=1/[\s^2^(Fo^2^)+(0.0423P)^2^+0.1006P] where P=(Fo^2^+2Fc^2^)/3'
_refine_ls_weighting_scheme calc
_refine_ls_wR_factor_gt 0.0876
_refine_ls_wR_factor_ref 0.0998
_reflns_number_gt 3511
_reflns_number_total 4998
_reflns_threshold_expression I>2\s(I)
_cod_data_source_file bg2509.cif
_cod_data_source_block I
_cod_database_code 2238309
_cod_database_fobs_code 2238309

loop_
_symmetry_equiv_pos_as_xyz
'x, y, z'
'-x+1/2, -y, z+1/2'
'x+1/2, -y+1/2, -z'
'-x, y+1/2, -z+1/2'

loop_
_atom_site_type_symbol
_atom_site_label
_atom_site_fract_x
_atom_site_fract_y
_atom_site_fract_z
_atom_site_U_iso_or_equiv
_atom_site_adp_type
_atom_site_calc_flag
_atom_site_refinement_flags
_atom_site_occupancy
_atom_site_symmetry_multiplicity
C C1 0.33655(16) 0.99371(12) 0.82430(11) 0.0415(4) Uani d . 1 1
C C2 0.32842(16) 0.98524(12) 0.92015(11) 0.0412(4) Uani d . 1 1
C C3 0.23477(17) 1.03566(13) 0.96667(13) 0.0490(4) Uani d . 1 1
H H3 0.2288 1.0302 1.0305 0.059 Uiso calc R 1 1
C C4 0.15021(18) 1.09395(15) 0.91969(15) 0.0579(5) Uani d . 1 1
H H4 0.0873 1.1273 0.9519 0.070 Uiso calc R 1 1
C C5 0.15820(18) 1.10309(15) 0.82597(15) 0.0569(5) Uani d . 1 1
H H5 0.1011 1.1428 0.7944 0.068 Uiso calc R 1 1
C C6 0.25110(17) 1.05336(13) 0.77827(13) 0.0517(5) Uani d . 1 1
H H6 0.2565 1.0599 0.7145 0.062 Uiso calc R 1 1
C C7 0.42627(17) 0.92891(14) 0.77308(12) 0.0476(4) Uani d . 1 1
C C8 0.49710(16) 0.96879(13) 0.69309(12) 0.0439(4) Uani d . 1 1
C C9 0.52520(18) 1.06701(14) 0.69107(14) 0.0543(5) Uani d . 1 1
H H9 0.4900 1.1078 0.7357 0.065 Uiso calc R 1 1
C C10 0.6045(2) 1.10767(16) 0.62462(15) 0.0643(5) Uani d . 1 1
H H10 0.6202 1.1748 0.6243 0.077 Uiso calc R 1 1
C C11 0.6585(2) 1.04903(16) 0.56068(14) 0.0618(5) Uani d . 1 1
H H11 0.7140 1.0761 0.5179 0.074 Uiso calc R 1 1
C C12 0.63253(16) 0.94787(15) 0.55742(12) 0.0498(5) Uani d . 1 1
C C13 0.68928(19) 0.88731(19) 0.49028(14) 0.0655(6) Uani d . 1 1
H H13 0.7459 0.9141 0.4481 0.079 Uiso calc R 1 1
C C14 0.6619(2) 0.79030(19) 0.48681(16) 0.0733(7) Uani d . 1 1
H H14 0.7003 0.7509 0.4425 0.088 Uiso calc R 1 1
C C15 0.5770(2) 0.74932(16) 0.54904(15) 0.0669(6) Uani d . 1 1
H H15 0.5578 0.6829 0.5451 0.080 Uiso calc R 1 1
C C16 0.52150(17) 0.80499(13) 0.61565(13) 0.0522(5) Uani d . 1 1
H H16 0.4647 0.7762 0.6565 0.063 Uiso calc R 1 1
C C17 0.54892(14) 0.90562(13) 0.62354(12) 0.0424(4) Uani d . 1 1
C C18 0.42905(17) 0.93173(14) 0.97279(12) 0.0446(4) Uani d . 1 1
C C19 0.39317(16) 0.85114(13) 1.03589(11) 0.0413(4) Uani d . 1 1
C C20 0.48595(17) 0.80906(14) 1.09093(12) 0.0476(4) Uani d . 1 1
H H20 0.5684 0.8328 1.0874 0.057 Uiso calc R 1 1
C C21 0.45937(17) 0.73290(14) 1.15083(12) 0.0504(5) Uani d . 1 1
C C22 0.5631(2) 0.6889(2) 1.20877(15) 0.0760(7) Uani d . 1 1
H H22A 0.6168 0.7412 1.2317 0.091 Uiso calc R 1 1
H H22B 0.6147 0.6468 1.1701 0.091 Uiso calc R 1 1
C C23 0.5145(3) 0.62984(19) 1.28973(16) 0.0862(8) Uani d . 1 1
H H23A 0.5833 0.5917 1.3158 0.103 Uiso calc R 1 1
H H23B 0.4835 0.6740 1.3371 0.103 Uiso calc R 1 1
C C24 0.4094(3) 0.5620(2) 1.26035(19) 0.0970(9) Uani d . 1 1
H H24A 0.4404 0.5177 1.2131 0.116 Uiso calc R 1 1
H H24B 0.3823 0.5229 1.3127 0.116 Uiso calc R 1 1
C C25 0.2995(2) 0.61887(17) 1.22370(17) 0.0791(7) Uani d . 1 1
H H25A 0.2545 0.6482 1.2751 0.095 Uiso calc R 1 1
H H25B 0.2418 0.5739 1.1933 0.095 Uiso calc R 1 1
C C26 0.33552(19) 0.69868(14) 1.15654(12) 0.0512(5) Uani d . 1 1
C C27 0.24312(18) 0.74029(14) 1.10116(13) 0.0519(5) Uani d . 1 1
H H27 0.1605 0.7170 1.1047 0.062 Uiso calc R 1 1
C C28 0.27079(17) 0.81506(13) 1.04115(12) 0.0468(4) Uani d . 1 1
H H28 0.2075 0.8415 1.0041 0.056 Uiso calc R 1 1
O O1 0.44000(15) 0.84526(11) 0.79968(10) 0.0732(4) Uani d . 1 1
O O2 0.53817(12) 0.95838(12) 0.96392(11) 0.0726(4) Uani d . 1 1

loop_
_atom_site_aniso_label
_atom_site_aniso_U_11
_atom_site_aniso_U_22
_atom_site_aniso_U_33
_atom_site_aniso_U_12
_atom_site_aniso_U_13
_atom_site_aniso_U_23
C1 0.0438(10) 0.0393(10) 0.0415(9) -0.0032(8) 0.0041(7) 0.0052(8)
C2 0.0430(9) 0.0389(10) 0.0416(9) -0.0055(8) 0.0013(7) 0.0034(7)
C3 0.0545(11) 0.0479(11) 0.0446(10) 0.0008(9) 0.0094(8) 0.0021(8)
C4 0.0523(11) 0.0541(12) 0.0674(13) 0.0082(10) 0.0130(9) 0.0033(10)
C5 0.0513(12) 0.0507(12) 0.0688(13) 0.0109(9) -0.0017(9) 0.0126(10)
C6 0.0575(11) 0.0524(12) 0.0453(10) 0.0011(9) -0.0028(9) 0.0104(9)
C7 0.0552(11) 0.0437(11) 0.0438(10) 0.0001(9) 0.0037(8) 0.0060(8)
C8 0.0478(10) 0.0430(10) 0.0409(9) 0.0035(8) 0.0012(7) 0.0055(8)
C9 0.0651(12) 0.0444(11) 0.0535(11) -0.0031(9) 0.0090(9) 0.0008(9)
C10 0.0758(13) 0.0477(12) 0.0693(13) -0.0124(10) 0.0153(12) 0.0074(11)
C11 0.0614(12) 0.0649(14) 0.0590(13) -0.0073(11) 0.0136(10) 0.0149(10)
C12 0.0450(10) 0.0607(13) 0.0436(10) 0.0060(9) 0.0009(7) 0.0061(9)
C13 0.0587(12) 0.0831(18) 0.0547(12) 0.0140(11) 0.0094(10) 0.0021(11)
C14 0.0760(15) 0.0790(18) 0.0649(14) 0.0293(13) 0.0060(11) -0.0137(13)
C15 0.0809(15) 0.0487(13) 0.0710(15) 0.0172(11) -0.0036(12) -0.0058(11)
C16 0.0599(11) 0.0448(11) 0.0519(11) 0.0078(9) -0.0016(9) 0.0069(9)
C17 0.0410(9) 0.0454(10) 0.0406(9) 0.0045(7) -0.0052(7) 0.0055(8)
C18 0.0431(10) 0.0488(11) 0.0420(9) -0.0021(8) 0.0002(7) 0.0033(8)
C19 0.0457(9) 0.0416(10) 0.0367(8) -0.0001(8) 0.0023(7) -0.0019(8)
C20 0.0447(10) 0.0544(11) 0.0435(9) 0.0010(9) 0.0018(7) 0.0038(8)
C21 0.0591(12) 0.0530(11) 0.0391(10) 0.0101(9) 0.0075(8) 0.0043(8)
C22 0.0740(14) 0.0879(18) 0.0661(14) 0.0233(13) 0.0023(11) 0.0249(13)
C23 0.110(2) 0.0872(19) 0.0611(14) 0.0355(17) 0.0091(14) 0.0274(13)
C24 0.121(2) 0.0741(18) 0.096(2) 0.0233(17) 0.0315(17) 0.0412(16)
C25 0.0948(17) 0.0636(15) 0.0790(16) 0.0071(12) 0.0311(13) 0.0268(13)
C26 0.0633(13) 0.0432(11) 0.0470(10) 0.0069(9) 0.0173(8) 0.0028(8)
C27 0.0516(10) 0.0483(11) 0.0560(11) -0.0068(9) 0.0096(9) -0.0019(9)
C28 0.0500(10) 0.0472(11) 0.0432(10) -0.0014(8) 0.0000(8) -0.0009(8)
O1 0.1049(12) 0.0478(8) 0.0669(9) 0.0165(8) 0.0289(8) 0.0166(7)
O2 0.0455(8) 0.0879(11) 0.0844(10) -0.0111(7) -0.0058(7) 0.0355(9)

loop_
_atom_type_symbol
_atom_type_description
_atom_type_scat_dispersion_real
_atom_type_scat_dispersion_imag
_atom_type_scat_source
C C 0.0033 0.0016 'International Tables Vol C Tables 4.2.6.8 and 6.1.1.4'
H H 0.0000 0.0000 'International Tables Vol C Tables 4.2.6.8 and 6.1.1.4'
O O 0.0106 0.0060 'International Tables Vol C Tables 4.2.6.8 and 6.1.1.4'

loop_
_geom_angle_atom_site_label_1
_geom_angle_atom_site_label_2
_geom_angle_atom_site_label_3
_geom_angle
C6 C1 C2 119.15(17)
C6 C1 C7 121.42(16)
C2 C1 C7 118.98(16)
C3 C2 C1 119.25(16)
C3 C2 C18 120.16(15)
C1 C2 C18 120.21(16)
C4 C3 C2 120.75(17)
C4 C3 H3 119.6
C2 C3 H3 119.6
C5 C4 C3 120.29(18)
C5 C4 H4 119.9
C3 C4 H4 119.9
C4 C5 C6 119.83(18)
C4 C5 H5 120.1
C6 C5 H5 120.1
C5 C6 C1 120.72(17)
C5 C6 H6 119.6
C1 C6 H6 119.6
O1 C7 C8 122.21(16)
O1 C7 C1 118.32(15)
C8 C7 C1 119.45(16)
C9 C8 C17 119.25(16)
C9 C8 C7 118.93(16)
C17 C8 C7 121.44(16)
C8 C9 C10 122.27(19)
C8 C9 H9 118.9
C10 C9 H9 118.9
C11 C10 C9 119.54(19)
C11 C10 H10 120.2
C9 C10 H10 120.2
C10 C11 C12 121.43(18)
C10 C11 H11 119.3
C12 C11 H11 119.3
C11 C12 C13 120.97(19)
C11 C12 C17 119.64(18)
C13 C12 C17 119.39(19)
C14 C13 C12 120.5(2)
C14 C13 H13 119.8
C12 C13 H13 119.8
C13 C14 C15 120.4(2)
C13 C14 H14 119.8
C15 C14 H14 119.8
C16 C15 C14 120.9(2)
C16 C15 H15 119.5
C14 C15 H15 119.5
C15 C16 C17 120.87(18)
C15 C16 H16 119.6
C17 C16 H16 119.6
C16 C17 C12 117.86(17)
C16 C17 C8 124.35(16)
C12 C17 C8 117.79(16)
O2 C18 C19 122.04(16)
O2 C18 C2 118.26(16)
C19 C18 C2 119.67(15)
C28 C19 C20 118.71(16)
C28 C19 C18 122.48(15)
C20 C19 C18 118.80(15)
C21 C20 C19 121.89(16)
C21 C20 H20 119.1
C19 C20 H20 119.1
C20 C21 C26 118.70(16)
C20 C21 C22 120.15(18)
C26 C21 C22 121.15(17)
C21 C22 C23 113.45(19)
C21 C22 H22A 108.9
C23 C22 H22A 108.9
C21 C22 H22B 108.9
C23 C22 H22B 108.9
H22A C22 H22B 107.7
C24 C23 C22 111.0(2)
C24 C23 H23A 109.4
C22 C23 H23A 109.4
C24 C23 H23B 109.4
C22 C23 H23B 109.4
H23A C23 H23B 108.0
C25 C24 C23 110.7(2)
C25 C24 H24A 109.5
C23 C24 H24A 109.5
C25 C24 H24B 109.5
C23 C24 H24B 109.5
H24A C24 H24B 108.1
C24 C25 C26 114.05(19)
C24 C25 H25A 108.7
C26 C25 H25A 108.7
C24 C25 H25B 108.7
C26 C25 H25B 108.7
H25A C25 H25B 107.6
C27 C26 C21 119.38(17)
C27 C26 C25 119.43(18)
C21 C26 C25 121.17(18)
C28 C27 C26 121.45(17)
C28 C27 H27 119.3
C26 C27 H27 119.3
C27 C28 C19 119.86(17)
C27 C28 H28 120.1
C19 C28 H28 120.1

loop_
_geom_bond_atom_site_label_1
_geom_bond_atom_site_label_2
_geom_bond_distance
C1 C6 1.386(2)
C1 C2 1.397(2)
C1 C7 1.493(2)
C2 C3 1.380(2)
C2 C18 1.498(2)
C3 C4 1.376(3)
C3 H3 0.9300
C4 C5 1.367(3)
C4 H4 0.9300
C5 C6 1.379(3)
C5 H5 0.9300
C6 H6 0.9300
C7 O1 1.213(2)
C7 C8 1.483(2)
C8 C9 1.372(2)
C8 C17 1.435(2)
C9 C10 1.392(3)
C9 H9 0.9300
C10 C11 1.350(3)
C10 H10 0.9300
C11 C12 1.407(3)
C11 H11 0.9300
C12 C13 1.410(3)
C12 C17 1.425(2)
C13 C14 1.355(3)
C13 H13 0.9300
C14 C15 1.389(3)
C14 H14 0.9300
C15 C16 1.361(3)
C15 H15 0.9300
C16 C17 1.407(2)
C16 H16 0.9300
C18 O2 1.215(2)
C18 C19 1.479(2)
C19 C28 1.385(2)
C19 C20 1.388(2)
C20 C21 1.382(2)
C20 H20 0.9300
C21 C26 1.391(3)
C21 C22 1.505(3)
C22 C23 1.513(3)
C22 H22A 0.9700
C22 H22B 0.9700
C23 C24 1.507(4)
C23 H23A 0.9700
C23 H23B 0.9700
C24 C25 1.494(3)
C24 H24A 0.9700
C24 H24B 0.9700
C25 C26 1.509(3)
C25 H25A 0.9700
C25 H25B 0.9700
C26 C27 1.385(3)
C27 C28 1.372(2)
C27 H27 0.9300
C28 H28 0.9300

loop_
_geom_hbond_atom_site_label_D
_geom_hbond_atom_site_label_H
_geom_hbond_atom_site_label_A
_geom_hbond_site_symmetry_A
_geom_hbond_distance_DH
_geom_hbond_distance_HA
_geom_hbond_distance_DA
_geom_hbond_angle_DHA
C16 H16 O1 . 0.93 2.29 2.856(2) 118.4
C4 H4 Cg3 2_555 0.93 2.54 3.4190(10) 159.0
C25 H25A Cg3 3_556 0.97 2.94 3.849(5) 157.0

loop_
_geom_torsion_atom_site_label_1
_geom_torsion_atom_site_label_2
_geom_torsion_atom_site_label_3
_geom_torsion_atom_site_label_4
_geom_torsion
C6 C1 C2 C3 0.6(3)
C7 C1 C2 C3 -171.82(16)
C6 C1 C2 C18 -172.24(16)
C7 C1 C2 C18 15.3(3)
C1 C2 C3 C4 -0.2(3)
C18 C2 C3 C4 172.73(17)
C2 C3 C4 C5 -0.3(3)
C3 C4 C5 C6 0.3(3)
C4 C5 C6 C1 0.2(3)
C2 C1 C6 C5 -0.7(3)
C7 C1 C6 C5 171.59(18)
C6 C1 C7 O1 -135.5(2)
C2 C1 C7 O1 36.8(3)
C6 C1 C7 C8 45.7(3)
C2 C1 C7 C8 -142.05(17)
O1 C7 C8 C9 -150.0(2)
C1 C7 C8 C9 28.8(3)
O1 C7 C8 C17 22.9(3)
C1 C7 C8 C17 -158.31(16)
C17 C8 C9 C10 -1.2(3)
C7 C8 C9 C10 171.80(18)
C8 C9 C10 C11 -1.4(3)
C9 C10 C11 C12 2.5(3)
C10 C11 C12 C13 179.9(2)
C10 C11 C12 C17 -0.8(3)
C11 C12 C13 C14 -178.9(2)
C17 C12 C13 C14 1.9(3)
C12 C13 C14 C15 0.4(3)
C13 C14 C15 C16 -1.3(3)
C14 C15 C16 C17 -0.2(3)
C15 C16 C17 C12 2.4(3)
C15 C16 C17 C8 -178.34(18)
C11 C12 C17 C16 177.50(17)
C13 C12 C17 C16 -3.2(2)
C11 C12 C17 C8 -1.8(2)
C13 C12 C17 C8 177.47(17)
C9 C8 C17 C16 -176.47(17)
C7 C8 C17 C16 10.7(3)
C9 C8 C17 C12 2.8(2)
C7 C8 C17 C12 -170.07(16)
C3 C2 C18 O2 -116.9(2)
C1 C2 C18 O2 55.9(2)
C3 C2 C18 C19 61.0(2)
C1 C2 C18 C19 -126.17(18)
O2 C18 C19 C28 -174.79(18)
C2 C18 C19 C28 7.4(2)
O2 C18 C19 C20 4.2(3)
C2 C18 C19 C20 -173.60(16)
C28 C19 C20 C21 -0.3(3)
C18 C19 C20 C21 -179.40(16)
C19 C20 C21 C26 -0.8(3)
C19 C20 C21 C22 179.53(18)
C20 C21 C22 C23 162.3(2)
C26 C21 C22 C23 -17.3(3)
C21 C22 C23 C24 46.4(3)
C22 C23 C24 C25 -61.6(3)
C23 C24 C25 C26 46.2(3)
C20 C21 C26 C27 1.2(3)
C22 C21 C26 C27 -179.15(19)
C20 C21 C26 C25 -177.22(18)
C22 C21 C26 C25 2.4(3)
C24 C25 C26 C27 164.4(2)
C24 C25 C26 C21 -17.2(3)
C21 C26 C27 C28 -0.5(3)
C25 C26 C27 C28 177.99(18)
C26 C27 C28 C19 -0.7(3)
C20 C19 C28 C27 1.1(3)
C18 C19 C28 C27 -179.88(16)
